data_2227160
loop_
_publ_author_name
'Gao, Qihe'
'Bao, Qianqian'
'Rong, Rong'

_publ_section_title
;
 [(2-Pyridyl)methanol-\k^2^<i>N</i>,<i>O</i>]bis(thiocyanato-\k<i>N</i>)manganese(II)
;
_journal_coeditor_code BG2365
_journal_issue 10
_journal_name_full 'Acta Crystallographica Section E'
_journal_page_first m1203
_journal_paper_doi 10.1107/S1600536810034483
_journal_volume 66
_journal_year 2010
_chemical_formula_iupac '[Mn (N C S)2 (C6 H7 N1 O1)2]'
_chemical_formula_moiety 'C14 H14 Mn N4 O2 S2'
_chemical_formula_sum 'C14 H14 Mn N4 O2 S2'
_chemical_formula_weight 389.35
_chemical_name_systematic
;
[(2-Pyridyl)methanol-\k^2^<i>N</i>,<i>O</i>]bis(thiocyanato-
\k<i>N</i>)manganese(II)
;
_space_group_IT_number 60
_symmetry_cell_setting orthorhombic
_symmetry_space_group_name_Hall '-P 2n 2ab'
_symmetry_space_group_name_H-M 'P b c n'
_atom_sites_solution_hydrogens geom
_atom_sites_solution_primary direct
_atom_sites_solution_secondary difmap
_audit_creation_method SHELXL-97
_cell_angle_alpha 90.00
_cell_angle_beta 90.00
_cell_angle_gamma 90.00
_cell_formula_units_Z 4
_cell_length_a 11.4759(12)
_cell_length_b 8.3980(10)
_cell_length_c 17.9451(18)
_cell_measurement_reflns_used 3027
_cell_measurement_temperature 298(2)
_cell_measurement_theta_max 25.020
_cell_measurement_theta_min 2.27
_cell_volume 1729.5(3)
_computing_cell_refinement 'CrystalClear (Rigaku, 2005)'
_computing_data_collection 'CrystalClear (Rigaku, 2005)'
_computing_data_reduction 'CrystalClear (Rigaku, 2005)'
_computing_molecular_graphics 'SHELXTL (Sheldrick, 2008)'
_computing_publication_material 'SHELXL97 (Sheldrick, 2008)'
_computing_structure_refinement 'SHELXL97 (Sheldrick, 2008)'
_computing_structure_solution 'SHELXS97 (Sheldrick, 2008)'
_diffrn_ambient_temperature 298(2)
_diffrn_detector_area_resol_mean 8.192
_diffrn_measured_fraction_theta_full 1.000
_diffrn_measured_fraction_theta_max 1.000
_diffrn_measurement_device_type 'Rigaku <b>model name?</b> CCD area-detector'
_diffrn_measurement_method '\f and \w'
_diffrn_radiation_monochromator graphite
_diffrn_radiation_source 'fine-focus sealed tube'
_diffrn_radiation_type MoK\a
_diffrn_radiation_wavelength 0.71073
_diffrn_reflns_av_R_equivalents 0.0464
_diffrn_reflns_av_sigmaI/netI 0.0268
_diffrn_reflns_limit_h_max 13
_diffrn_reflns_limit_h_min -8
_diffrn_reflns_limit_k_max 9
_diffrn_reflns_limit_k_min -8
_diffrn_reflns_limit_l_max 21
_diffrn_reflns_limit_l_min -18
_diffrn_reflns_number 7935
_diffrn_reflns_theta_full 25.02
_diffrn_reflns_theta_max 25.02
_diffrn_reflns_theta_min 2.27
_exptl_absorpt_coefficient_mu 1.017
_exptl_absorpt_correction_T_max 0.6865
_exptl_absorpt_correction_T_min 0.6410
_exptl_absorpt_correction_type multi-scan
_exptl_absorpt_process_details '(CrystalClear; Rigaku, 2005)'
_exptl_crystal_colour 'dark brown'
_exptl_crystal_density_diffrn 1.495
_exptl_crystal_density_method 'not measured'
_exptl_crystal_description Prism
_exptl_crystal_F_000 796
_exptl_crystal_size_max 0.48
_exptl_crystal_size_mid 0.45
_exptl_crystal_size_min 0.40
_refine_diff_density_max 0.332
_refine_diff_density_min -0.564
_refine_ls_extinction_method none
_refine_ls_goodness_of_fit_ref 1.348
_refine_ls_hydrogen_treatment constr
_refine_ls_matrix_type full
_refine_ls_number_parameters 105
_refine_ls_number_reflns 1521
_refine_ls_number_restraints 0
_refine_ls_restrained_S_all 1.348
_refine_ls_R_factor_all 0.0681
_refine_ls_R_factor_gt 0.0542
_refine_ls_shift/su_max 0.000
_refine_ls_shift/su_mean 0.000
_refine_ls_structure_factor_coef Fsqd
_refine_ls_weighting_details 'calc w=1/[\s^2^(Fo^2^)+(0.0123P)^2^+5.1205P] where P=(Fo^2^+2Fc^2^)/3'
_refine_ls_weighting_scheme calc
_refine_ls_wR_factor_gt 0.1281
_refine_ls_wR_factor_ref 0.1347
_reflns_number_gt 1214
_reflns_number_total 1521
_reflns_threshold_expression I>2sigma(I)
_cod_data_source_file bg2365.cif
_cod_data_source_block I
_cod_database_code 2227160
_cod_database_fobs_code 2227160

loop_
_symmetry_equiv_pos_as_xyz
'x, y, z'
'-x+1/2, -y+1/2, z+1/2'
'x+1/2, -y+1/2, -z'
'-x, y, -z+1/2'
'-x, -y, -z'
'x-1/2, y-1/2, -z-1/2'
'-x-1/2, y-1/2, z'
'x, -y, z-1/2'

loop_
_atom_site_type_symbol
_atom_site_label
_atom_site_fract_x
_atom_site_fract_y
_atom_site_fract_z
_atom_site_U_iso_or_equiv
_atom_site_adp_type
_atom_site_calc_flag
_atom_site_refinement_flags
_atom_site_occupancy
_atom_site_disorder_assembly
_atom_site_disorder_group
Mn Mn1 0.5000 0.20604(14) 0.2500 0.0459(3) Uani d S 1 . .
S S1 0.30922(15) -0.1799(2) 0.08535(9) 0.0699(5) Uani d . 1 . .
N N1 0.3448(4) 0.2711(5) 0.3170(2) 0.0517(12) Uani d . 1 . .
N N2 0.4118(5) 0.0404(6) 0.1798(3) 0.0635(14) Uani d . 1 . .
O O1 0.5552(4) 0.3948(5) 0.3363(2) 0.0623(11) Uani d . 1 . .
H H1 0.6229 0.3775 0.3485 0.093 Uiso d R 1 . .
C C1 0.4838(5) 0.3959(8) 0.4006(3) 0.0641(17) Uani d . 1 . .
H H1A 0.4863 0.5002 0.4238 0.077 Uiso calc R 1 . .
H H1B 0.5124 0.3185 0.4363 0.077 Uiso calc R 1 . .
C C2 0.3599(5) 0.3560(7) 0.3791(3) 0.0528(14) Uani d . 1 . .
C C3 0.2673(7) 0.4019(8) 0.4232(3) 0.0710(19) Uani d . 1 . .
H H3 0.2802 0.4609 0.4663 0.085 Uiso calc R 1 . .
C C4 0.1568(6) 0.3600(9) 0.4032(4) 0.077(2) Uani d . 1 . .
H H4 0.0935 0.3889 0.4326 0.092 Uiso calc R 1 . .
C C5 0.1405(6) 0.2744(9) 0.3388(4) 0.0731(19) Uani d . 1 . .
H H5 0.0658 0.2465 0.3234 0.088 Uiso calc R 1 . .
C C6 0.2357(5) 0.2308(7) 0.2976(3) 0.0600(15) Uani d . 1 . .
H H6 0.2243 0.1710 0.2546 0.072 Uiso calc R 1 . .
C C7 0.3687(5) -0.0499(7) 0.1405(3) 0.0469(13) Uani d . 1 . .

loop_
_atom_site_aniso_label
_atom_site_aniso_U_11
_atom_site_aniso_U_22
_atom_site_aniso_U_33
_atom_site_aniso_U_12
_atom_site_aniso_U_13
_atom_site_aniso_U_23
Mn1 0.0442(6) 0.0468(6) 0.0466(6) 0.000 0.0000(5) 0.000
S1 0.0688(10) 0.0746(11) 0.0664(10) -0.0037(9) -0.0120(8) -0.0178(9)
N1 0.053(3) 0.055(3) 0.047(3) 0.005(2) 0.003(2) 0.006(2)
N2 0.061(3) 0.057(3) 0.073(3) 0.002(3) -0.010(3) -0.012(3)
O1 0.056(2) 0.074(3) 0.057(2) -0.006(2) -0.003(2) -0.009(2)
C1 0.068(4) 0.078(4) 0.046(3) 0.014(4) -0.005(3) -0.007(3)
C2 0.064(4) 0.055(3) 0.040(3) 0.016(3) 0.001(3) 0.007(3)
C3 0.091(5) 0.076(4) 0.047(3) 0.023(4) 0.007(3) 0.007(3)
C4 0.070(5) 0.094(5) 0.067(4) 0.029(4) 0.024(4) 0.022(4)
C5 0.052(4) 0.090(5) 0.077(5) 0.014(4) 0.007(3) 0.024(4)
C6 0.055(4) 0.066(4) 0.060(4) 0.002(3) -0.001(3) 0.011(3)
C7 0.039(3) 0.050(3) 0.052(3) 0.009(3) 0.001(3) 0.004(3)

loop_
_atom_type_symbol
_atom_type_description
_atom_type_scat_dispersion_real
_atom_type_scat_dispersion_imag
_atom_type_scat_source
C C 0.0033 0.0016 'International Tables Vol C Tables 4.2.6.8 and 6.1.1.4'
H H 0.0000 0.0000 'International Tables Vol C Tables 4.2.6.8 and 6.1.1.4'
O O 0.0106 0.0060 'International Tables Vol C Tables 4.2.6.8 and 6.1.1.4'
N N 0.0061 0.0033 'International Tables Vol C Tables 4.2.6.8 and 6.1.1.4'
S S 0.1246 0.1234 'International Tables Vol C Tables 4.2.6.8 and 6.1.1.4'
Mn Mn 0.3368 0.7283 'International Tables Vol C Tables 4.2.6.8 and 6.1.1.4'

loop_
_geom_angle_atom_site_label_1
_geom_angle_atom_site_label_2
_geom_angle_atom_site_label_3
_geom_angle_site_symmetry_1
_geom_angle_site_symmetry_3
_geom_angle
_geom_angle_publ_flag
N2 Mn1 N2 . 4_655 98.5(3) ?
N2 Mn1 N1 . 4_655 102.81(18) ?
N2 Mn1 N1 4_655 4_655 95.73(19) ?
N2 Mn1 N1 . . 95.73(19) ?
N2 Mn1 N1 4_655 . 102.81(18) ?
N1 Mn1 N1 4_655 . 151.5(2) ?
N2 Mn1 O1 . . 167.46(18) ?
N2 Mn1 O1 4_655 . 85.49(17) ?
N1 Mn1 O1 4_655 . 88.50(15) ?
N1 Mn1 O1 . . 71.76(16) ?
N2 Mn1 O1 . 4_655 85.49(17) ?
N2 Mn1 O1 4_655 4_655 167.46(18) ?
N1 Mn1 O1 4_655 4_655 71.76(16) ?
N1 Mn1 O1 . 4_655 88.50(15) ?
O1 Mn1 O1 . 4_655 93.1(2) ?
C2 N1 C6 . . 118.1(5) ?
C2 N1 Mn1 . . 118.7(4) ?
C6 N1 Mn1 . . 123.2(4) ?
C7 N2 Mn1 . . 177.1(5) ?
C1 O1 Mn1 . . 113.1(3) ?
C1 O1 H1 . . 109.5 ?
Mn1 O1 H1 . . 108.5 ?
O1 C1 C2 . . 109.6(4) ?
O1 C1 H1A . . 109.7 ?
C2 C1 H1A . . 109.7 ?
O1 C1 H1B . . 109.7 ?
C2 C1 H1B . . 109.7 ?
H1A C1 H1B . . 108.2 ?
N1 C2 C3 . . 121.9(6) ?
N1 C2 C1 . . 117.0(5) ?
C3 C2 C1 . . 121.1(6) ?
C4 C3 C2 . . 119.5(6) ?
C4 C3 H3 . . 120.3 ?
C2 C3 H3 . . 120.3 ?
C3 C4 C5 . . 118.9(6) ?
C3 C4 H4 . . 120.5 ?
C5 C4 H4 . . 120.5 ?
C6 C5 C4 . . 119.0(7) ?
C6 C5 H5 . . 120.5 ?
C4 C5 H5 . . 120.5 ?
N1 C6 C5 . . 122.6(6) ?
N1 C6 H6 . . 118.7 ?
C5 C6 H6 . . 118.7 ?
N2 C7 S1 . . 179.0(5) ?

loop_
_geom_bond_atom_site_label_1
_geom_bond_atom_site_label_2
_geom_bond_site_symmetry_2
_geom_bond_distance
_geom_bond_publ_flag
Mn1 N2 . 2.132(5) ?
Mn1 N2 4_655 2.132(5) ?
Mn1 N1 4_655 2.217(4) ?
Mn1 N1 . 2.217(4) ?
Mn1 O1 . 2.305(4) ?
Mn1 O1 4_655 2.305(4) ?
S1 C7 . 1.624(6) ?
N1 C2 . 1.335(7) ?
N1 C6 . 1.343(7) ?
N2 C7 . 1.148(7) ?
O1 C1 . 1.415(6) ?
O1 H1 . 0.8200 ?
C1 C2 . 1.511(8) ?
C1 H1A . 0.9700 ?
C1 H1B . 0.9700 ?
C2 C3 . 1.379(8) ?
C3 C4 . 1.365(10) ?
C3 H3 . 0.9300 ?
C4 C5 . 1.373(10) ?
C4 H4 . 0.9300 ?
C5 C6 . 1.368(8) ?
C5 H5 . 0.9300 ?
C6 H6 . 0.9300 ?

loop_
_geom_hbond_atom_site_label_D
_geom_hbond_atom_site_label_H
_geom_hbond_atom_site_label_A
_geom_hbond_site_symmetry_A
_geom_hbond_distance_DH
_geom_hbond_distance_HA
_geom_hbond_distance_DA
_geom_hbond_angle_DHA
O1 H1 S1 6_666 0.82 2.49 3.297(4) 166.8

loop_
_geom_torsion_atom_site_label_1
_geom_torsion_atom_site_label_2
_geom_torsion_atom_site_label_3
_geom_torsion_atom_site_label_4
_geom_torsion_site_symmetry_1
_geom_torsion_site_symmetry_2
_geom_torsion_site_symmetry_3
_geom_torsion_site_symmetry_4
_geom_torsion
_geom_torsion_publ_flag
N2 Mn1 N1 C2 . . . . 168.6(4) ?
N2 Mn1 N1 C2 4_655 . . . 68.5(4) ?
N1 Mn1 N1 C2 4_655 . . . -60.7(4) ?
O1 Mn1 N1 C2 . . . . -12.3(4) ?
O1 Mn1 N1 C2 4_655 . . . -106.0(4) ?
N2 Mn1 N1 C6 . . . . -12.1(5) ?
N2 Mn1 N1 C6 4_655 . . . -112.3(4) ?
N1 Mn1 N1 C6 4_655 . . . 118.5(4) ?
O1 Mn1 N1 C6 . . . . 166.9(5) ?
O1 Mn1 N1 C6 4_655 . . . 73.2(4) ?
N2 Mn1 O1 C1 . . . . 30.2(10) ?
N2 Mn1 O1 C1 4_655 . . . -79.2(4) ?
N1 Mn1 O1 C1 4_655 . . . -175.1(4) ?
N1 Mn1 O1 C1 . . . . 25.9(4) ?
O1 Mn1 O1 C1 4_655 . . . 113.3(4) ?
Mn1 O1 C1 C2 . . . . -34.4(6) ?
C6 N1 C2 C3 . . . . 0.2(8) ?
Mn1 N1 C2 C3 . . . . 179.4(4) ?
C6 N1 C2 C1 . . . . 178.4(5) ?
Mn1 N1 C2 C1 . . . . -2.3(7) ?
O1 C1 C2 N1 . . . . 24.8(7) ?
O1 C1 C2 C3 . . . . -156.9(5) ?
N1 C2 C3 C4 . . . . 0.0(9) ?
C1 C2 C3 C4 . . . . -178.2(6) ?
C2 C3 C4 C5 . . . . -0.8(10) ?
C3 C4 C5 C6 . . . . 1.4(10) ?
C2 N1 C6 C5 . . . . 0.5(9) ?
Mn1 N1 C6 C5 . . . . -178.7(5) ?
C4 C5 C6 N1 . . . . -1.3(10) ?
